data_7232547
loop_
_publ_author_name
'Zheng, Ya-Yun'
'Feng, Kai-Xiang'
'Xia, Ai-Bao'
'Liu, Jie'
'Tang, Cheng-Ke'
'Zhou, Zhan-Yu'
'Xu, Dan-Qian'

_publ_section_title
;
 Merging catalyst-free synthesis and iodine catalysis: one-pot synthesis
 of dihydrofuropyrimidines and spirodihydrofuropyrimidine pyrazolones
;
_journal_issue 17
_journal_name_full 'RSC Advances'
_journal_page_first 9770
_journal_paper_doi 10.1039/C9RA01665A
_journal_volume 9
_journal_year 2019
_chemical_formula_sum 'C15 H17 N5 O4'
_chemical_formula_weight 331.33
_chemical_name_systematic
; 
 ? 
;
_space_group_crystal_system monoclinic
_space_group_IT_number 14
_space_group_name_Hall '-P 2ybc'
_space_group_name_H-M_alt 'P 1 21/c 1'
_symmetry_space_group_name_Hall '-P 2ybc'
_symmetry_space_group_name_H-M 'P 1 21/c 1'
_atom_sites_solution_hydrogens geom
_audit_block_doi 10.5517/ccdc.csd.cc21kkry
_audit_creation_method SHELXL-2013
_audit_update_record
;
2019-01-26 deposited with the CCDC.    2019-03-19 downloaded from the CCDC.
;
_cell_angle_alpha 90
_cell_angle_beta 107.350(12)
_cell_angle_gamma 90
_cell_formula_units_Z 8
_cell_length_a 23.832(4)
_cell_length_b 7.7110(10)
_cell_length_c 19.479(3)
_cell_measurement_reflns_used 3316
_cell_measurement_temperature 296(2)
_cell_measurement_theta_max 106.778
_cell_measurement_theta_min 6.763
_cell_volume 3416.8(9)
_computing_cell_refinement 'Bruker SAINT'
_computing_data_collection 'Bruker APEX2'
_computing_data_reduction 'Bruker SAINT'
_computing_molecular_graphics 'Bruker SHELXTL'
_computing_publication_material 'Bruker SHELXTL'
_computing_structure_refinement 'SHELXL-2013 (Sheldrick, 2013)'
_computing_structure_solution 'SHELXS-97 (Sheldrick 2008)'
_diffrn_ambient_temperature 296(2)
_diffrn_measured_fraction_theta_full 0.996
_diffrn_measured_fraction_theta_max 0.994
_diffrn_measurement_device_type 'Bruker APEX-II CCD'
_diffrn_measurement_method '\f and \w scans'
_diffrn_radiation_type GaK\a
_diffrn_radiation_wavelength 1.34139
_diffrn_reflns_av_R_equivalents 0.1568
_diffrn_reflns_av_unetI/netI 0.1773
_diffrn_reflns_Laue_measured_fraction_full 0.996
_diffrn_reflns_Laue_measured_fraction_max 0.994
_diffrn_reflns_limit_h_max 29
_diffrn_reflns_limit_h_min -29
_diffrn_reflns_limit_k_max 8
_diffrn_reflns_limit_k_min -9
_diffrn_reflns_limit_l_max 23
_diffrn_reflns_limit_l_min -23
_diffrn_reflns_number 29886
_diffrn_reflns_point_group_measured_fraction_full 0.996
_diffrn_reflns_point_group_measured_fraction_max 0.994
_diffrn_reflns_theta_full 53.594
_diffrn_reflns_theta_max 54.988
_diffrn_reflns_theta_min 3.381
_exptl_absorpt_coefficient_mu 0.513
_exptl_absorpt_correction_T_max 0.7508
_exptl_absorpt_correction_T_min 0.4427
_exptl_absorpt_correction_type multi-scan
_exptl_absorpt_process_details sadabs
_exptl_crystal_colour colorless
_exptl_crystal_density_diffrn 1.288
_exptl_crystal_description prismatic
_exptl_crystal_F_000 1392
_exptl_crystal_size_max 0.100
_exptl_crystal_size_mid 0.080
_exptl_crystal_size_min 0.060
_refine_diff_density_max 0.775
_refine_diff_density_min -0.323
_refine_diff_density_rms 0.109
_refine_ls_extinction_coef 0.0045(12)
_refine_ls_extinction_expression Fc^*^=kFc[1+0.001xFc^2^\l^3^/sin(2\q)]^-1/4^
_refine_ls_extinction_method SHELXL
_refine_ls_goodness_of_fit_ref 1.093
_refine_ls_hydrogen_treatment constr
_refine_ls_matrix_type full
_refine_ls_number_parameters 438
_refine_ls_number_reflns 6485
_refine_ls_number_restraints 0
_refine_ls_restrained_S_all 1.093
_refine_ls_R_factor_all 0.2324
_refine_ls_R_factor_gt 0.1288
_refine_ls_shift/su_max 0.003
_refine_ls_shift/su_mean 0.001
_refine_ls_structure_factor_coef Fsqd
_refine_ls_weighting_details 'w=1/[\s^2^(Fo^2^)+(0.2000P)^2^] where P=(Fo^2^+2Fc^2^)/3'
_refine_ls_weighting_scheme calc
_refine_ls_wR_factor_gt 0.3391
_refine_ls_wR_factor_ref 0.4207
_reflns_Friedel_coverage 0.000
_reflns_number_gt 2598
_reflns_number_total 6485
_reflns_threshold_expression 'I > 2\s(I)'
_cod_data_source_file c9ra01665a2.cif
_cod_data_source_block wmj18081_0m
_cod_database_code 7232547
_shelx_space_group_comment
; 
The symmetry employed for this shelxl refinement is uniquely defined 
by the following loop, which should always be used as a source of 
symmetry information in preference to the above space-group names. 
They are only intended as comments. 
;
_shelx_estimated_absorpt_t_min 0.951
_shelx_estimated_absorpt_t_max 0.970
_shelxl_version_number 2013-4

loop_
_space_group_symop_operation_xyz
'x, y, z'
'-x, y+1/2, -z+1/2'
'-x, -y, -z'
'x, -y-1/2, z-1/2'

loop_
_atom_site_label
_atom_site_type_symbol
_atom_site_fract_x
_atom_site_fract_y
_atom_site_fract_z
_atom_site_U_iso_or_equiv
_atom_site_adp_type
_atom_site_occupancy
_atom_site_site_symmetry_order
_atom_site_calc_flag
_atom_site_refinement_flags_posn
_atom_site_refinement_flags_adp
O1 O 0.86936(17) 0.3306(5) 0.1751(2) 0.0752(12) Uani 1 1 d . .
O2 O 0.9691(3) 0.3465(12) 0.2773(3) 0.175(4) Uani 1 1 d . .
O3 O 1.0190(3) 0.3447(11) 0.2050(3) 0.169(3) Uani 1 1 d . .
N1 N 0.7411(2) 0.6447(6) 0.2628(3) 0.0762(15) Uani 1 1 d . .
H1A H 0.7270 0.7433 0.2702 0.091 Uiso 1 1 calc R U
H1B H 0.7278 0.5506 0.2759 0.091 Uiso 1 1 calc R U
N2 N 0.8614(2) 0.9341(6) 0.1557(3) 0.0807(15) Uani 1 1 d . .
H2A H 0.8454 1.0301 0.1623 0.097 Uiso 1 1 calc R U
H2B H 0.8883 0.9341 0.1344 0.097 Uiso 1 1 calc R U
N3 N 0.80222(18) 0.7897(5) 0.2117(2) 0.0622(12) Uani 1 1 d . .
N4 N 0.80283(18) 0.4785(5) 0.2201(2) 0.0621(12) Uani 1 1 d . .
N5 N 0.9734(3) 0.3509(9) 0.2187(4) 0.105(2) Uani 1 1 d . .
C1 C 0.9186(2) 0.3770(8) 0.1537(3) 0.0738(17) Uani 1 1 d . .
H1 H 0.9211 0.3043 0.1134 0.089 Uiso 1 1 calc R U
C2 C 0.9141(2) 0.5730(8) 0.1315(3) 0.0655(15) Uani 1 1 d . .
H2 H 0.9515 0.6322 0.1540 0.079 Uiso 1 1 calc R U
C3 C 0.8686(2) 0.6279(7) 0.1670(3) 0.0623(14) Uani 1 1 d . .
C4 C 0.8449(2) 0.4861(7) 0.1889(3) 0.0632(14) Uani 1 1 d . .
C5 C 0.7836(2) 0.6378(7) 0.2308(3) 0.0609(14) Uani 1 1 d . .
C6 C 0.8444(2) 0.7838(7) 0.1786(3) 0.0596(14) Uani 1 1 d . .
C7 C 0.8966(3) 0.5931(8) 0.0502(3) 0.0721(16) Uani 1 1 d . .
C8 C 0.9387(3) 0.6254(11) 0.0172(4) 0.106(2) Uani 1 1 d . .
H8 H 0.9777 0.6392 0.0448 0.128 Uiso 1 1 calc R U
C9 C 0.9237(6) 0.6380(15) -0.0574(6) 0.152(5) Uani 1 1 d . .
H9 H 0.9530 0.6599 -0.0790 0.182 Uiso 1 1 calc R U
C10 C 0.8696(7) 0.6195(13) -0.0975(5) 0.139(4) Uani 1 1 d . .
H10 H 0.8606 0.6278 -0.1472 0.166 Uiso 1 1 calc R U
C11 C 0.8254(5) 0.5878(13) -0.0668(5) 0.132(3) Uani 1 1 d . .
H11 H 0.7868 0.5742 -0.0954 0.158 Uiso 1 1 calc R U
C12 C 0.8398(3) 0.5762(11) 0.0085(4) 0.104(2) Uani 1 1 d . .
H12 H 0.8103 0.5570 0.0300 0.124 Uiso 1 1 calc R U
O4 O 0.62932(16) 0.4441(5) 0.3433(2) 0.0705(11) Uani 1 1 d . .
O5 O 0.4789(3) 0.4485(12) 0.3011(4) 0.175(3) Uani 1 1 d . .
O6 O 0.5328(3) 0.4418(10) 0.2320(3) 0.151(3) Uani 1 1 d . .
N6 N 0.6277(2) -0.1594(6) 0.3470(3) 0.0878(17) Uani 1 1 d . .
H6A H 0.6421 -0.2554 0.3373 0.105 Uiso 1 1 calc R U
H6B H 0.6007 -0.1607 0.3680 0.105 Uiso 1 1 calc R U
N7 N 0.7538(2) 0.1330(6) 0.2501(3) 0.0781(15) Uani 1 1 d . .
H7A H 0.7670 0.0350 0.2406 0.094 Uiso 1 1 calc R U
H7B H 0.7683 0.2281 0.2397 0.094 Uiso 1 1 calc R U
N8 N 0.68997(18) -0.0136(6) 0.2962(2) 0.0637(12) Uani 1 1 d . .
N9 N 0.69401(19) 0.2976(6) 0.2961(2) 0.0640(12) Uani 1 1 d . .
N10 N 0.5248(3) 0.4364(8) 0.2917(4) 0.0997(18) Uani 1 1 d . .
C13 C 0.5773(2) 0.4033(8) 0.3600(3) 0.0727(16) Uani 1 1 d . .
H13 H 0.5737 0.4743 0.4002 0.087 Uiso 1 1 calc R U
C14 C 0.5797(2) 0.2051(7) 0.3797(3) 0.0673(15) Uani 1 1 d . .
H14 H 0.5420 0.1493 0.3557 0.081 Uiso 1 1 calc R U
C15 C 0.6253(2) 0.1522(7) 0.3445(3) 0.0604(14) Uani 1 1 d . .
C16 C 0.6515(2) 0.2914(7) 0.3260(3) 0.0586(14) Uani 1 1 d . .
C17 C 0.7106(2) 0.1376(7) 0.2813(3) 0.0608(14) Uani 1 1 d . .
C18 C 0.6472(2) -0.0084(6) 0.3294(3) 0.0619(14) Uani 1 1 d . .
C19 C 0.5956(3) 0.1804(8) 0.4612(3) 0.0726(16) Uani 1 1 d . .
C20 C 0.5523(3) 0.1808(10) 0.4939(4) 0.097(2) Uani 1 1 d . .
H20 H 0.5133 0.1905 0.4659 0.116 Uiso 1 1 calc R U
C21 C 0.5651(5) 0.1672(14) 0.5671(5) 0.132(3) Uani 1 1 d . .
H21 H 0.5351 0.1736 0.5886 0.159 Uiso 1 1 calc R U
C22 C 0.6197(6) 0.1452(12) 0.6067(5) 0.129(3) Uani 1 1 d . .
H22 H 0.6279 0.1325 0.6562 0.155 Uiso 1 1 calc R U
C23 C 0.6657(5) 0.1404(12) 0.5764(5) 0.130(3) Uani 1 1 d . .
H23 H 0.7043 0.1255 0.6052 0.156 Uiso 1 1 calc R U
C24 C 0.6528(3) 0.1583(10) 0.5025(4) 0.102(2) Uani 1 1 d . .
H24 H 0.6828 0.1553 0.4810 0.122 Uiso 1 1 calc R U
O7 O 0.9134(3) 0.0811(9) 1.0346(3) 0.134(2) Uani 1 1 d . .
C25 C 0.8194(5) 0.0843(16) 0.9587(7) 0.174(5) Uani 1 1 d . .
H25A H 0.8039 -0.0199 0.9331 0.261 Uiso 1 1 calc R U
H25B H 0.8023 0.1833 0.9303 0.261 Uiso 1 1 calc R U
H25C H 0.8102 0.0870 1.0034 0.261 Uiso 1 1 calc R U
C26 C 0.8811(5) 0.0877(10) 0.9725(5) 0.115(3) Uani 1 1 d . .
C27 C 0.9077(5) 0.1048(15) 0.9124(5) 0.174(5) Uani 1 1 d . .
H27A H 0.8978 0.2161 0.8899 0.261 Uiso 1 1 calc R U
H27B H 0.8927 0.0150 0.8776 0.261 Uiso 1 1 calc R U
H27C H 0.9496 0.0944 0.9310 0.261 Uiso 1 1 calc R U
O8 O 0.5910(2) 0.6995(8) 0.4810(3) 0.1156(18) Uani 1 1 d . .
C28 C 0.6911(4) 0.6601(16) 0.5336(6) 0.162(4) Uani 1 1 d . .
H28A H 0.7060 0.5443 0.5438 0.243 Uiso 1 1 calc R U
H28B H 0.7150 0.7383 0.5687 0.243 Uiso 1 1 calc R U
H28C H 0.6921 0.6934 0.4865 0.243 Uiso 1 1 calc R U
C29 C 0.6304(4) 0.6667(11) 0.5365(5) 0.106(2) Uani 1 1 d . .
C30 C 0.6173(5) 0.6465(15) 0.6050(5) 0.156(4) Uani 1 1 d . .
H30A H 0.6150 0.7587 0.6253 0.234 Uiso 1 1 calc R U
H30B H 0.6478 0.5800 0.6376 0.234 Uiso 1 1 calc R U
H30C H 0.5804 0.5876 0.5968 0.234 Uiso 1 1 calc R U

loop_
_atom_site_aniso_label
_atom_site_aniso_U_11
_atom_site_aniso_U_22
_atom_site_aniso_U_33
_atom_site_aniso_U_23
_atom_site_aniso_U_13
_atom_site_aniso_U_12
O1 0.084(3) 0.046(2) 0.108(3) 0.004(2) 0.047(2) 0.0084(18)
O2 0.150(6) 0.293(10) 0.081(4) 0.036(5) 0.034(4) 0.094(6)
O3 0.077(3) 0.297(10) 0.131(5) 0.036(5) 0.030(3) 0.055(5)
N1 0.085(3) 0.050(3) 0.109(4) 0.006(3) 0.053(3) 0.002(2)
N2 0.095(4) 0.048(3) 0.120(4) -0.002(3) 0.064(3) -0.001(2)
N3 0.067(3) 0.046(3) 0.077(3) -0.002(2) 0.027(2) 0.000(2)
N4 0.064(3) 0.049(3) 0.079(3) 0.000(2) 0.031(2) 0.002(2)
N5 0.093(4) 0.127(5) 0.094(4) 0.015(4) 0.026(4) 0.038(4)
C1 0.067(4) 0.081(4) 0.075(4) 0.003(3) 0.024(3) 0.011(3)
C2 0.062(3) 0.069(4) 0.066(3) -0.006(3) 0.020(3) -0.003(3)
C3 0.059(3) 0.056(4) 0.072(3) -0.004(3) 0.021(3) -0.006(3)
C4 0.066(3) 0.047(4) 0.075(4) -0.006(3) 0.018(3) 0.001(3)
C5 0.066(3) 0.046(3) 0.073(3) 0.003(3) 0.025(3) 0.005(3)
C6 0.057(3) 0.048(4) 0.077(3) -0.001(3) 0.024(3) -0.004(2)
C7 0.075(4) 0.072(4) 0.068(4) -0.002(3) 0.020(3) 0.005(3)
C8 0.096(5) 0.141(7) 0.092(5) 0.009(5) 0.044(4) 0.024(5)
C9 0.185(11) 0.197(11) 0.101(7) 0.054(7) 0.085(8) 0.081(9)
C10 0.210(12) 0.132(8) 0.075(6) 0.021(5) 0.044(8) 0.060(8)
C11 0.136(8) 0.156(9) 0.076(5) 0.002(5) -0.011(5) 0.012(6)
C12 0.089(5) 0.130(7) 0.084(5) -0.007(4) 0.013(4) -0.005(4)
O4 0.077(2) 0.045(2) 0.101(3) 0.0036(19) 0.044(2) 0.0012(18)
O5 0.080(4) 0.280(10) 0.159(6) 0.059(6) 0.029(4) 0.057(5)
O6 0.142(5) 0.221(8) 0.098(4) 0.044(4) 0.047(4) 0.065(5)
N6 0.101(4) 0.050(3) 0.131(5) -0.002(3) 0.064(4) -0.006(3)
N7 0.089(3) 0.047(3) 0.118(4) -0.002(3) 0.062(3) 0.001(2)
N8 0.065(3) 0.050(3) 0.080(3) 0.002(2) 0.027(2) 0.000(2)
N9 0.071(3) 0.044(3) 0.083(3) 0.001(2) 0.031(3) 0.002(2)
N10 0.093(4) 0.103(5) 0.105(5) 0.020(4) 0.033(4) 0.024(3)
C13 0.075(4) 0.062(4) 0.081(4) 0.007(3) 0.023(3) 0.011(3)
C14 0.062(3) 0.067(4) 0.073(4) -0.005(3) 0.021(3) -0.006(3)
C15 0.064(3) 0.048(3) 0.068(3) 0.001(3) 0.018(3) -0.001(3)
C16 0.058(3) 0.049(4) 0.069(3) 0.001(3) 0.019(3) 0.003(3)
C17 0.063(3) 0.047(3) 0.072(3) 0.002(3) 0.019(3) -0.003(3)
C18 0.069(3) 0.035(3) 0.078(4) 0.001(3) 0.016(3) -0.002(2)
C19 0.078(4) 0.073(4) 0.064(3) 0.005(3) 0.018(3) 0.000(3)
C20 0.103(5) 0.110(6) 0.084(5) 0.017(4) 0.039(4) -0.004(4)
C21 0.157(9) 0.160(9) 0.090(6) -0.001(6) 0.052(6) -0.017(7)
C22 0.198(11) 0.115(7) 0.073(5) 0.009(5) 0.038(7) -0.015(7)
C23 0.140(8) 0.144(8) 0.079(5) 0.003(5) -0.008(5) -0.002(6)
C24 0.098(5) 0.118(6) 0.080(5) 0.007(4) 0.011(4) 0.000(4)
O7 0.147(5) 0.156(6) 0.098(4) -0.025(4) 0.032(4) -0.003(4)
C25 0.135(9) 0.156(10) 0.203(12) 0.014(8) 0.009(9) -0.003(7)
C26 0.162(9) 0.078(5) 0.102(6) -0.010(5) 0.034(7) -0.012(5)
C27 0.242(13) 0.177(11) 0.125(7) -0.016(7) 0.088(9) -0.075(9)
O8 0.106(4) 0.140(5) 0.098(4) 0.007(3) 0.026(3) 0.008(3)
C28 0.097(6) 0.214(12) 0.167(9) 0.027(8) 0.028(6) 0.027(6)
C29 0.120(7) 0.104(6) 0.093(5) 0.000(5) 0.033(5) -0.001(5)
C30 0.207(11) 0.151(9) 0.120(7) 0.036(6) 0.063(7) 0.024(7)

loop_
_atom_type_symbol
_atom_type_description
_atom_type_scat_dispersion_real
_atom_type_scat_dispersion_imag
_atom_type_scat_source
C C 0.0137 0.0067 'International Tables Vol C Tables 4.2.6.8 and 6.1.1.4'
H H 0.0000 0.0000 'International Tables Vol C Tables 4.2.6.8 and 6.1.1.4'
N N 0.0241 0.0134 'International Tables Vol C Tables 4.2.6.8 and 6.1.1.4'
O O 0.0389 0.0241 'International Tables Vol C Tables 4.2.6.8 and 6.1.1.4'

loop_
_geom_angle_atom_site_label_1
_geom_angle_atom_site_label_2
_geom_angle_atom_site_label_3
_geom_angle
C4 O1 C1 105.8(4)
C5 N1 H1A 120.0
C5 N1 H1B 120.0
H1A N1 H1B 120.0
C6 N2 H2A 120.0
C6 N2 H2B 120.0
H2A N2 H2B 120.0
C5 N3 C6 117.2(4)
C4 N4 C5 111.8(4)
O2 N5 O3 124.2(7)
O2 N5 C1 120.3(6)
O3 N5 C1 115.3(6)
O1 C1 N5 107.6(5)
O1 C1 C2 109.4(4)
N5 C1 C2 109.0(5)
O1 C1 H1 110.3
N5 C1 H1 110.3
C2 C1 H1 110.3
C3 C2 C7 115.9(5)
C3 C2 C1 98.3(4)
C7 C2 C1 111.1(5)
C3 C2 H2 110.3
C7 C2 H2 110.3
C1 C2 H2 110.3
C4 C3 C6 114.6(5)
C4 C3 C2 109.9(5)
C6 C3 C2 135.4(5)
N4 C4 C3 128.7(5)
N4 C4 O1 118.0(5)
C3 C4 O1 113.3(5)
N1 C5 N3 116.9(5)
N1 C5 N4 116.6(5)
N3 C5 N4 126.6(5)
N2 C6 N3 118.0(5)
N2 C6 C3 120.9(5)
N3 C6 C3 121.1(5)
C12 C7 C8 118.5(6)
C12 C7 C2 121.7(6)
C8 C7 C2 119.8(6)
C7 C8 C9 120.5(8)
C7 C8 H8 119.7
C9 C8 H8 119.7
C10 C9 C8 121.2(9)
C10 C9 H9 119.4
C8 C9 H9 119.4
C9 C10 C11 120.5(8)
C9 C10 H10 119.7
C11 C10 H10 119.7
C10 C11 C12 119.0(9)
C10 C11 H11 120.5
C12 C11 H11 120.5
C7 C12 C11 120.3(8)
C7 C12 H12 119.8
C11 C12 H12 119.8
C16 O4 C13 107.2(4)
C18 N6 H6A 120.0
C18 N6 H6B 120.0
H6A N6 H6B 120.0
C17 N7 H7A 120.0
C17 N7 H7B 120.0
H7A N7 H7B 120.0
C17 N8 C18 117.1(4)
C16 N9 C17 112.1(4)
O5 N10 O6 124.1(7)
O5 N10 C13 115.6(6)
O6 N10 C13 120.2(6)
O4 C13 N10 107.8(5)
O4 C13 C14 107.6(4)
N10 C13 C14 109.3(5)
O4 C13 H13 110.7
N10 C13 H13 110.7
C14 C13 H13 110.7
C15 C14 C19 116.8(5)
C15 C14 C13 97.5(4)
C19 C14 C13 110.8(5)
C15 C14 H14 110.4
C19 C14 H14 110.4
C13 C14 H14 110.4
C16 C15 C18 114.5(5)
C16 C15 C14 111.3(5)
C18 C15 C14 134.2(5)
N9 C16 C15 129.1(5)
N9 C16 O4 118.9(5)
C15 C16 O4 112.0(4)
N8 C17 N7 117.3(5)
N8 C17 N9 127.0(5)
N7 C17 N9 115.7(5)
N6 C18 N8 117.7(5)
N6 C18 C15 122.2(5)
N8 C18 C15 120.2(5)
C20 C19 C24 119.0(6)
C20 C19 C14 119.8(6)
C24 C19 C14 121.2(6)
C19 C20 C21 121.4(8)
C19 C20 H20 119.3
C21 C20 H20 119.3
C22 C21 C20 119.6(9)
C22 C21 H21 120.2
C20 C21 H21 120.2
C21 C22 C23 121.6(8)
C21 C22 H22 119.2
C23 C22 H22 119.2
C24 C23 C22 118.6(9)
C24 C23 H23 120.7
C22 C23 H23 120.7
C19 C24 C23 119.6(8)
C19 C24 H24 120.2
C23 C24 H24 120.2
C26 C25 H25A 109.5
C26 C25 H25B 109.5
H25A C25 H25B 109.5
C26 C25 H25C 109.5
H25A C25 H25C 109.5
H25B C25 H25C 109.5
O7 C26 C25 119.9(10)
O7 C26 C27 119.2(10)
C25 C26 C27 120.9(10)
C26 C27 H27A 109.5
C26 C27 H27B 109.5
H27A C27 H27B 109.5
C26 C27 H27C 109.5
H27A C27 H27C 109.5
H27B C27 H27C 109.5
C29 C28 H28A 109.5
C29 C28 H28B 109.5
H28A C28 H28B 109.5
C29 C28 H28C 109.5
H28A C28 H28C 109.5
H28B C28 H28C 109.5
O8 C29 C28 118.6(8)
O8 C29 C30 120.4(8)
C28 C29 C30 120.8(9)
C29 C30 H30A 109.5
C29 C30 H30B 109.5
H30A C30 H30B 109.5
C29 C30 H30C 109.5
H30A C30 H30C 109.5
H30B C30 H30C 109.5

loop_
_geom_bond_atom_site_label_1
_geom_bond_atom_site_label_2
_geom_bond_distance
O1 C4 1.393(6)
O1 C1 1.405(6)
O2 N5 1.178(7)
O3 N5 1.194(7)
N1 C5 1.340(6)
N1 H1A 0.8600
N1 H1B 0.8600
N2 C6 1.347(6)
N2 H2A 0.8600
N2 H2B 0.8600
N3 C5 1.344(6)
N3 C6 1.347(6)
N4 C4 1.320(6)
N4 C5 1.348(6)
N5 C1 1.535(8)
C1 C2 1.567(8)
C1 H1 0.9800
C2 C3 1.509(7)
C2 C7 1.521(8)
C2 H2 0.9800
C3 C4 1.357(7)
C3 C6 1.380(7)
C7 C12 1.362(9)
C7 C8 1.366(9)
C8 C9 1.392(12)
C8 H8 0.9300
C9 C10 1.302(14)
C9 H9 0.9300
C10 C11 1.378(13)
C10 H10 0.9300
C11 C12 1.406(11)
C11 H11 0.9300
C12 H12 0.9300
O4 C16 1.373(6)
O4 C13 1.407(6)
O5 N10 1.167(7)
O6 N10 1.233(7)
N6 C18 1.337(6)
N6 H6A 0.8600
N6 H6B 0.8600
N7 C17 1.342(6)
N7 H7A 0.8600
N7 H7B 0.8600
N8 C17 1.330(6)
N8 C18 1.360(7)
N9 C16 1.311(6)
N9 C17 1.353(6)
N10 C13 1.552(8)
C13 C14 1.573(8)
C13 H13 0.9800
C14 C15 1.503(7)
C14 C19 1.530(7)
C14 H14 0.9800
C15 C16 1.344(7)
C15 C18 1.409(7)
C19 C20 1.365(8)
C19 C24 1.372(9)
C20 C21 1.369(11)
C20 H20 0.9300
C21 C22 1.312(13)
C21 H21 0.9300
C22 C23 1.390(12)
C22 H22 0.9300
C23 C24 1.386(11)
C23 H23 0.9300
C24 H24 0.9300
O7 C26 1.226(10)
C25 C26 1.413(12)
C25 H25A 0.9600
C25 H25B 0.9600
C25 H25C 0.9600
C26 C27 1.494(11)
C27 H27A 0.9600
C27 H27B 0.9600
C27 H27C 0.9600
O8 C29 1.229(9)
C28 C29 1.465(11)
C28 H28A 0.9600
C28 H28B 0.9600
C28 H28C 0.9600
C29 C30 1.466(11)
C30 H30A 0.9600
C30 H30B 0.9600
C30 H30C 0.9600

loop_
_geom_hbond_atom_site_label_D
_geom_hbond_atom_site_label_H
_geom_hbond_atom_site_label_A
_geom_hbond_distance_DH
_geom_hbond_distance_HA
_geom_hbond_distance_DA
_geom_hbond_angle_DHA
_geom_hbond_site_symmetry_A
C14 H14 O6 0.98 2.62 3.545(8) 158.3 2_645
C13 H13 O8 0.98 2.30 3.229(8) 158.4 .
N7 H7B N4 0.86 2.18 3.036(6) 175.5 .
N7 H7A N3 0.86 2.21 3.069(6) 177.1 1_545
N6 H6B O8 0.86 2.52 3.183(7) 134.2 1_545
N6 H6A O4 0.86 2.35 3.059(6) 140.6 1_545
C2 H2 O2 0.98 2.57 3.522(8) 164.3 2_755
C1 H1 O7 0.98 2.28 3.231(9) 163.8 1_554
N2 H2B O7 0.86 2.47 3.183(8) 140.2 1_564
N2 H2A O1 0.86 2.38 3.080(6) 138.6 1_565
N1 H1B N9 0.86 2.19 3.046(6) 172.8 .
N1 H1A N8 0.86 2.20 3.053(6) 175.8 1_565

loop_
_geom_torsion_atom_site_label_1
_geom_torsion_atom_site_label_2
_geom_torsion_atom_site_label_3
_geom_torsion_atom_site_label_4
_geom_torsion
C4 O1 C1 N5 100.8(5)
C4 O1 C1 C2 -17.4(6)
O2 N5 C1 O1 -20.6(9)
O3 N5 C1 O1 162.9(6)
O2 N5 C1 C2 97.9(8)
O3 N5 C1 C2 -78.6(7)
O1 C1 C2 C3 17.4(5)
N5 C1 C2 C3 -100.0(5)
O1 C1 C2 C7 -104.6(5)
N5 C1 C2 C7 138.0(5)
C7 C2 C3 C4 107.2(6)
C1 C2 C3 C4 -11.2(6)
C7 C2 C3 C6 -69.0(8)
C1 C2 C3 C6 172.5(6)
C5 N4 C4 C3 -1.0(8)
C5 N4 C4 O1 179.5(5)
C6 C3 C4 N4 -0.7(9)
C2 C3 C4 N4 -177.9(5)
C6 C3 C4 O1 178.8(5)
C2 C3 C4 O1 1.7(7)
C1 O1 C4 N4 -170.2(5)
C1 O1 C4 C3 10.2(6)
C6 N3 C5 N1 -179.2(5)
C6 N3 C5 N4 -0.1(8)
C4 N4 C5 N1 -179.5(5)
C4 N4 C5 N3 1.5(8)
C5 N3 C6 N2 176.6(5)
C5 N3 C6 C3 -1.9(8)
C4 C3 C6 N2 -176.1(5)
C2 C3 C6 N2 0.0(10)
C4 C3 C6 N3 2.3(8)
C2 C3 C6 N3 178.4(5)
C3 C2 C7 C12 -31.4(9)
C1 C2 C7 C12 79.7(7)
C3 C2 C7 C8 149.9(6)
C1 C2 C7 C8 -99.0(7)
C12 C7 C8 C9 -1.0(11)
C2 C7 C8 C9 177.7(8)
C7 C8 C9 C10 0.1(15)
C8 C9 C10 C11 0.3(17)
C9 C10 C11 C12 0.2(16)
C8 C7 C12 C11 1.6(11)
C2 C7 C12 C11 -177.1(7)
C10 C11 C12 C7 -1.2(13)
C16 O4 C13 N10 -97.0(5)
C16 O4 C13 C14 20.8(6)
O5 N10 C13 O4 -162.5(7)
O6 N10 C13 O4 20.2(8)
O5 N10 C13 C14 80.8(8)
O6 N10 C13 C14 -96.5(7)
O4 C13 C14 C15 -19.6(5)
N10 C13 C14 C15 97.2(5)
O4 C13 C14 C19 102.8(5)
N10 C13 C14 C19 -140.3(5)
C19 C14 C15 C16 -105.5(6)
C13 C14 C15 C16 12.3(6)
C19 C14 C15 C18 71.8(8)
C13 C14 C15 C18 -170.3(6)
C17 N9 C16 C15 2.1(8)
C17 N9 C16 O4 -179.1(4)
C18 C15 C16 N9 0.2(8)
C14 C15 C16 N9 178.1(5)
C18 C15 C16 O4 -178.7(4)
C14 C15 C16 O4 -0.8(6)
C13 O4 C16 N9 168.0(5)
C13 O4 C16 C15 -13.1(6)
C18 N8 C17 N7 178.4(5)
C18 N8 C17 N9 0.5(8)
C16 N9 C17 N8 -2.5(8)
C16 N9 C17 N7 179.6(5)
C17 N8 C18 N6 -177.6(5)
C17 N8 C18 C15 2.1(8)
C16 C15 C18 N6 177.3(5)
C14 C15 C18 N6 0.0(10)
C16 C15 C18 N8 -2.4(8)
C14 C15 C18 N8 -179.7(5)
C15 C14 C19 C20 -162.6(5)
C13 C14 C19 C20 87.0(7)
C15 C14 C19 C24 17.6(9)
C13 C14 C19 C24 -92.7(7)
C24 C19 C20 C21 2.9(11)
C14 C19 C20 C21 -176.9(7)
C19 C20 C21 C22 -3.2(14)
C20 C21 C22 C23 2.0(16)
C21 C22 C23 C24 -0.5(15)
C20 C19 C24 C23 -1.3(11)
C14 C19 C24 C23 178.5(7)
C22 C23 C24 C19 0.1(13)
